data_2203685
loop_
_publ_author_name
'Yoshikawa, Naokazu'
'Sakamoto, Jun'
'Kanehisa, Nobuko'
'Kai, Yasushi'
'Takashima, Hiroshi'
'Tsukahara, Keiichi '

_publ_section_title
;
 <i>cis</i>-Dichlorobis(di-2-pyridylamine)iridium(III)
 hexafluorophosphate
;
_journal_issue 5
_journal_name_full 'Acta Crystallographica Section E'
_journal_page_first m546
_journal_page_last m547
_journal_paper_doi 10.1107/S1600536804007846
_journal_volume 60
_journal_year 2004
_chemical_formula_iupac '[Ir Cl2 (C10 H9 N3)2] P F6'
_chemical_formula_moiety 'C20 H18 Cl2 Ir N6 1+, F6 P 1-'
_chemical_formula_sum 'C20 H18 Cl2 F6 Ir N6 P'
_chemical_formula_weight 750.49
_space_group_IT_number 2
_symmetry_cell_setting triclinic
_symmetry_space_group_name_Hall '-P 1'
_symmetry_space_group_name_H-M 'P -1'
_cell_angle_alpha 68.958(3)
_cell_angle_beta 75.775(4)
_cell_angle_gamma 79.760(6)
_cell_formula_units_Z 2
_cell_length_a 7.6920(8)
_cell_length_b 12.9400(10)
_cell_length_c 13.2290(10)
_cell_measurement_reflns_used 7910
_cell_measurement_temperature 296.2
_cell_measurement_theta_max 30.5
_cell_measurement_theta_min 2.0
_cell_volume 1185.41(18)
_computing_cell_refinement PROCESS-AUTO
_computing_data_collection 'PROCESS-AUTO (Rigaku, 1998)'
_computing_data_reduction 'TEXSAN (Molecular Structure Corporation and Rigaku, 2000)'
_computing_molecular_graphics 'ORTEPII (Johnson, 1976)'
_computing_publication_material TEXSAN
_computing_structure_refinement 'SHELXL97 (Sheldrick, 1997)'
_computing_structure_solution 'SIR92 (Altomare et al., 1992)'
_diffrn_detector_area_resol_mean 10.00
_diffrn_measured_fraction_theta_full 30.5
_diffrn_measured_fraction_theta_max 30.5
_diffrn_measurement_device_type 'Rigaku R-AXIS RAPID Imaging Plate'
_diffrn_measurement_method \w
_diffrn_radiation_type 'Mo K\a'
_diffrn_radiation_wavelength 0.7107
_diffrn_reflns_av_R_equivalents 0.066
_diffrn_reflns_limit_h_max 10
_diffrn_reflns_limit_h_min -10
_diffrn_reflns_limit_k_max 18
_diffrn_reflns_limit_k_min -18
_diffrn_reflns_limit_l_max 18
_diffrn_reflns_limit_l_min -18
_diffrn_reflns_number 14053
_diffrn_reflns_theta_full 30.5
_diffrn_reflns_theta_max 30.50
_diffrn_reflns_theta_min 2.0
_diffrn_standards_decay_% 0
_diffrn_standards_interval_count 0
_diffrn_standards_interval_time 0
_diffrn_standards_number 0
_exptl_absorpt_coefficient_mu 6.010
_exptl_absorpt_correction_T_max 0.618
_exptl_absorpt_correction_T_min 0.220
_exptl_absorpt_correction_type multi-scan
_exptl_absorpt_process_details '(ABSCOR; Higashi, 1995)'
_exptl_crystal_colour yellow
_exptl_crystal_density_diffrn 2.102
_exptl_crystal_density_method 'not measured'
_exptl_crystal_description needle
_exptl_crystal_F_000 720
_exptl_crystal_size_max 0.200
_exptl_crystal_size_mid 0.100
_exptl_crystal_size_min 0.0800
_refine_diff_density_max 3.70
_refine_diff_density_min -1.50
_refine_ls_extinction_coef 0.0000
_refine_ls_extinction_expression Fc^*^=kFc[1+0.001xFc^2^\l^3^/sin(2\q)]^-1/4^
_refine_ls_extinction_method SHELXL97
_refine_ls_goodness_of_fit_ref 1.719
_refine_ls_hydrogen_treatment constr
_refine_ls_number_parameters 325
_refine_ls_number_reflns 6111
_refine_ls_R_factor_gt 0.0558
_refine_ls_shift/su_max 0.0040
_refine_ls_structure_factor_coef Fsqd
_refine_ls_weighting_details 'w = 1/[\s^2^(Fo^2^) + (0.1P)^2^] where P = (Fo^2^+2Fc^2^)/3'
_refine_ls_weighting_scheme calc
_refine_ls_wR_factor_ref 0.1279
_reflns_number_gt 6111
_reflns_number_total 7054
_reflns_threshold_expression I>2.0\s(I)
_cod_data_source_file ww6188.cif
_cod_data_source_block I
_cod_original_cell_volume 1185.4(2)
_cod_database_code 2203685
_cod_database_fobs_code 2203685

loop_
_symmetry_equiv_pos_as_xyz
x,y,z
-x,-y,-z

loop_
_atom_site_label
_atom_site_fract_x
_atom_site_fract_y
_atom_site_fract_z
_atom_site_U_iso_or_equiv
_atom_site_adp_type
_atom_site_calc_flag
_atom_site_occupancy
_atom_site_type_symbol
Ir1 0.24177(3) 0.22374(2) 0.20122(2) 0.02817(9) Uani d 1.00 Ir
Cl1 0.4511(3) 0.0672(2) 0.2410(2) 0.0512(4) Uani d 1.00 Cl
Cl2 0.4647(2) 0.3299(2) 0.06880(10) 0.0417(4) Uani d 1.00 Cl
P1 -0.3182(3) 0.2982(3) -0.2953(2) 0.0616(6) Uani d 1.00 P
F1 -0.267(4) 0.3890(10) -0.279(2) 0.33(2) Uani d 1.00 F
F2 -0.2780(10) 0.3568(10) -0.4262(7) 0.137(4) Uani d 1.00 F
F3 -0.5050(10) 0.345(2) -0.2990(10) 0.260(10) Uani d 1.00 F
F4 -0.347(4) 0.2120(10) -0.332(2) 0.33(2) Uani d 1.00 F
F5 -0.360(2) 0.237(2) -0.1741(8) 0.218(9) Uani d 1.00 F
F6 -0.125(2) 0.258(2) -0.2910(9) 0.233(10) Uani d 1.00 F
N1 0.0644(7) 0.3649(4) 0.1683(4) 0.0277(10) Uani d 1.00 N
N2 0.1773(7) 0.1915(5) 0.0740(5) 0.0320(10) Uani d 1.00 N
N3 0.2917(7) 0.2595(5) 0.3296(5) 0.0330(10) Uani d 1.00 N
N4 0.0478(7) 0.1300(5) 0.3120(4) 0.0310(10) Uani d 1.00 N
N5 -0.0141(8) 0.2478(6) 0.4202(5) 0.0410(10) Uani d 1.00 N
N6 -0.1176(7) 0.2767(5) 0.1105(5) 0.0340(10) Uani d 1.00 N
C1 0.0960(10) 0.4568(6) 0.1857(6) 0.0380(10) Uani d 1.00 C
C2 -0.0270(10) 0.5463(6) 0.1781(7) 0.044(2) Uani d 1.00 C
C3 -0.1850(10) 0.5481(6) 0.1460(6) 0.042(2) Uani d 1.00 C
C4 -0.2149(9) 0.4593(6) 0.1231(6) 0.0400(10) Uani d 1.00 C
C5 -0.0871(8) 0.3680(5) 0.1340(5) 0.0300(10) Uani d 1.00 C
C6 0.0107(9) 0.2155(6) 0.0550(5) 0.0330(10) Uani d 1.00 C
C7 -0.0420(10) 0.1799(7) -0.0207(7) 0.046(2) Uani d 1.00 C
C8 0.0860(10) 0.1251(8) -0.0805(8) 0.058(2) Uani d 1.00 C
C9 0.2590(10) 0.1032(7) -0.0630(8) 0.056(2) Uani d 1.00 C
C10 0.3030(10) 0.1389(7) 0.0123(6) 0.043(2) Uani d 1.00 C
C11 0.4584(9) 0.2843(7) 0.3268(6) 0.043(2) Uani d 1.00 C
C12 0.4900(10) 0.3295(8) 0.3975(7) 0.051(2) Uani d 1.00 C
C13 0.3500(10) 0.3534(8) 0.4758(8) 0.054(2) Uani d 1.00 C
C14 0.1800(10) 0.3274(7) 0.4820(6) 0.047(2) Uani d 1.00 C
C15 0.1552(9) 0.2765(6) 0.4108(6) 0.0350(10) Uani d 1.00 C
C16 -0.0531(8) 0.1589(6) 0.3979(5) 0.0330(10) Uani d 1.00 C
C17 -0.1990(9) 0.0997(7) 0.4673(6) 0.045(2) Uani d 1.00 C
C18 -0.2369(10) 0.0104(7) 0.4464(7) 0.048(2) Uani d 1.00 C
C19 -0.1300(10) -0.0224(6) 0.3610(7) 0.047(2) Uani d 1.00 C
C20 0.0110(10) 0.0376(6) 0.2972(6) 0.0400(10) Uani d 1.00 C
H1 0.2085 0.4571 0.2044 0.0461 Uiso calc 1.00 H
H2 -0.0058 0.6081 0.1960 0.0541 Uiso calc 1.00 H
H3 -0.2747 0.6110 0.1406 0.0521 Uiso calc 1.00 H
H4 -0.3213 0.4603 0.0980 0.0467 Uiso calc 1.00 H
H5 -0.1647 0.1942 -0.0306 0.0553 Uiso calc 1.00 H
H6 0.0534 0.1006 -0.1330 0.0717 Uiso calc 1.00 H
H7 0.3498 0.0637 -0.1042 0.0659 Uiso calc 1.00 H
H8 0.4258 0.1239 0.0226 0.0493 Uiso calc 1.00 H
H9 -0.2112 0.3026 0.0689 0.0409 Uiso calc 1.00 H
H10 0.5561 0.2670 0.2735 0.0534 Uiso calc 1.00 H
H11 0.6089 0.3458 0.3910 0.0599 Uiso calc 1.00 H
H12 0.3687 0.3856 0.5266 0.0638 Uiso calc 1.00 H
H13 0.0778 0.3419 0.5367 0.0591 Uiso calc 1.00 H
H14 -0.2724 0.1204 0.5277 0.0524 Uiso calc 1.00 H
H15 -0.3387 -0.0289 0.4931 0.0565 Uiso calc 1.00 H
H16 -0.1557 -0.0845 0.3457 0.0561 Uiso calc 1.00 H
H17 0.0900 0.0126 0.2399 0.0478 Uiso calc 1.00 H
H18 -0.0710 0.2364 0.4956 0.0488 Uiso calc 1.00 H

loop_
_atom_site_aniso_label
_atom_site_aniso_U_11
_atom_site_aniso_U_22
_atom_site_aniso_U_33
_atom_site_aniso_U_12
_atom_site_aniso_U_13
_atom_site_aniso_U_23
Ir1 0.02500(10) 0.03290(10) 0.02650(10) -0.00069(8) -0.00709(8) -0.00934(9)
Cl1 0.0466(10) 0.0530(10) 0.0520(10) 0.0162(8) -0.0162(8) -0.0205(9)
Cl2 0.0301(7) 0.0570(10) 0.0358(8) -0.0110(7) -0.0062(6) -0.0092(8)
P1 0.0530(10) 0.084(2) 0.0550(10) -0.0070(10) 0.0000(10) -0.0380(10)
F1 0.52(4) 0.150(10) 0.45(3) -0.05(2) -0.35(3) -0.09(2)
F2 0.095(6) 0.190(10) 0.084(6) 0.012(6) -0.011(4) -0.015(6)
F3 0.065(6) 0.59(3) 0.144(10) 0.070(10) -0.022(6) -0.19(2)
F4 0.75(5) 0.130(10) 0.20(2) -0.11(2) -0.19(2) -0.050(10)
F5 0.123(9) 0.44(3) 0.055(5) -0.070(10) 0.002(5) -0.028(9)
F6 0.112(8) 0.35(2) 0.095(8) 0.090(10) 0.016(6) 0.020(10)
N1 0.028(2) 0.028(2) 0.026(2) -0.005(2) -0.006(2) -0.006(2)
N2 0.030(3) 0.034(3) 0.033(3) -0.006(2) -0.003(2) -0.013(2)
N3 0.031(3) 0.034(3) 0.037(3) -0.005(2) -0.012(2) -0.010(2)
N4 0.034(3) 0.032(3) 0.023(2) -0.005(2) -0.006(2) -0.004(2)
N5 0.037(3) 0.054(4) 0.037(3) -0.005(3) -0.003(2) -0.023(3)
N6 0.032(3) 0.037(3) 0.040(3) 0.000(2) -0.017(2) -0.015(2)
C1 0.043(4) 0.033(3) 0.036(3) -0.006(3) -0.011(3) -0.005(3)
C2 0.056(4) 0.036(4) 0.045(4) -0.004(3) -0.014(3) -0.015(3)
C3 0.047(4) 0.030(3) 0.036(3) -0.001(3) -0.004(3) -0.001(3)
C4 0.031(3) 0.046(4) 0.042(4) 0.000(3) -0.009(3) -0.016(3)
C5 0.026(3) 0.034(3) 0.025(3) -0.008(2) -0.002(2) -0.007(2)
C6 0.039(3) 0.033(3) 0.026(3) -0.013(3) -0.007(2) -0.005(2)
C7 0.053(4) 0.047(4) 0.049(4) -0.012(3) -0.019(3) -0.021(4)
C8 0.077(6) 0.059(5) 0.053(5) -0.011(4) -0.018(4) -0.033(4)
C9 0.070(6) 0.048(5) 0.057(5) 0.003(4) -0.010(4) -0.031(4)
C10 0.044(4) 0.054(4) 0.030(3) 0.001(3) -0.003(3) -0.020(3)
C11 0.028(3) 0.060(5) 0.037(4) -0.004(3) -0.010(3) -0.010(3)
C12 0.042(4) 0.074(6) 0.047(4) -0.012(4) -0.020(3) -0.020(4)
C13 0.060(5) 0.066(6) 0.053(5) -0.011(4) -0.025(4) -0.028(4)
C14 0.058(5) 0.054(5) 0.033(4) -0.006(4) -0.012(3) -0.019(3)
C15 0.036(3) 0.031(3) 0.035(3) -0.002(2) -0.012(3) -0.007(3)
C16 0.034(3) 0.038(3) 0.023(3) 0.004(2) -0.011(2) -0.006(2)
C17 0.031(3) 0.060(5) 0.039(4) -0.003(3) -0.004(3) -0.011(3)
C18 0.031(3) 0.051(4) 0.051(4) -0.010(3) -0.012(3) 0.003(4)
C19 0.053(4) 0.036(4) 0.047(4) -0.011(3) -0.014(3) -0.001(3)
C20 0.050(4) 0.027(3) 0.039(4) -0.004(3) -0.010(3) -0.006(3)

loop_
_atom_type_symbol
_atom_type_description
_atom_type_scat_dispersion_real
_atom_type_scat_dispersion_imag
_atom_type_scat_source
Ir Ir -1.444 7.990
;International Tables for Crystallography
(1992, Vol. C, Tables 4.2.6.8 and 6.1.1.4)
;
Cl Cl 0.148 0.159
;International Tables for Crystallography
(1992, Vol. C, Tables 4.2.6.8 and 6.1.1.4)
;
P P 0.102 0.094
;International Tables for Crystallography
(1992, Vol. C, Tables 4.2.6.8 and 6.1.1.4)
;
F F 0.017 0.010
;International Tables for Crystallography
(1992, Vol. C, Tables 4.2.6.8 and 6.1.1.4)
;
N N 0.006 0.003
;International Tables for Crystallography
(1992, Vol. C, Tables 4.2.6.8 and 6.1.1.4)
;
C C 0.003 0.002
;International Tables for Crystallography
(1992, Vol. C, Tables 4.2.6.8 and 6.1.1.4)
;
H H 0.000 0.000
;International Tables for Crystallography
(1992, Vol. C, Table 6.1.1.4)
;

loop_
_geom_angle_atom_site_label_1
_geom_angle_atom_site_label_2
_geom_angle_atom_site_label_3
_geom_angle
_geom_angle_publ_flag
Cl1 Ir1 Cl2 91.09(6) yes
Cl1 Ir1 N1 177.5(2) yes
Cl1 Ir1 N2 94.4(2) yes
Cl1 Ir1 N3 88.3(2) yes
Cl1 Ir1 N4 88.70(10) yes
Cl2 Ir1 N1 87.70(10) yes
Cl2 Ir1 N2 87.50(10) yes
Cl2 Ir1 N3 94.1(2) yes
Cl2 Ir1 N4 178.2(2) yes
N1 Ir1 N2 87.7(2) yes
N1 Ir1 N3 89.7(2) yes
N1 Ir1 N4 92.6(2) yes
N2 Ir1 N3 176.9(2) yes
N2 Ir1 N4 90.7(2) yes
N3 Ir1 N4 87.7(2) yes
F1 P1 F2 91.0(10) no
F1 P1 F3 94.0(10) no
F1 P1 F4 168.0(10) no
F1 P1 F5 92.0(10) no
F1 P1 F6 80.0(10) no
F2 P1 F3 86.2(6) no
F2 P1 F4 78.5(8) no
F2 P1 F5 176.2(10) no
F2 P1 F6 93.7(5) no
F3 P1 F4 89.0(10) no
F3 P1 F5 93.2(7) no
F3 P1 F6 175.0(10) no
F4 P1 F5 97.0(10) no
F4 P1 F6 94.0(10) no
F5 P1 F6 87.2(6) no
Ir1 N1 C1 119.8(5) no
Ir1 N1 C5 121.7(5) no
C1 N1 C5 118.4(6) no
Ir1 N2 C6 121.0(5) no
Ir1 N2 C10 120.0(5) no
C6 N2 C10 118.9(7) no
Ir1 N3 C11 120.7(5) no
Ir1 N3 C15 120.9(5) no
C11 N3 C15 117.6(8) no
Ir1 N4 C16 122.0(5) no
Ir1 N4 C20 120.0(4) no
C16 N4 C20 118.0(6) no
C15 N5 C16 126.7(6) no
C15 N5 H18 104.9 no
C16 N5 H18 104.7 no
C5 N6 C6 125.6(6) no
C5 N6 H9 105.9 no
C6 N6 H9 105.2 no
N1 C1 C2 121.8(8) no
N1 C1 H1 118.6 no
C2 C1 H1 119.6 no
C1 C2 C3 119.6(9) no
C1 C2 H2 120.5 no
C3 C2 H2 119.9 no
C2 C3 C4 119.2(7) no
C2 C3 H3 120.6 no
C4 C3 H3 120.2 no
C3 C4 C5 119.5(7) no
C3 C4 H4 120.3 no
C5 C4 H4 120.1 no
N1 C5 N6 119.2(5) no
N1 C5 C4 121.3(7) no
N6 C5 C4 119.5(7) no
N2 C6 N6 120.4(7) no
N2 C6 C7 121.7(7) no
N6 C6 C7 117.9(6) no
C6 C7 C8 118.4(8) no
C6 C7 H5 120.9 no
C8 C7 H5 120.7 no
C7 C8 C9 119.0(10) no
C7 C8 H6 120.0 no
C9 C8 H6 120.3 no
C8 C9 C10 119.6(9) no
C8 C9 H7 120.2 no
C10 C9 H7 120.2 no
N2 C10 C9 121.5(8) no
N2 C10 H8 120.0 no
C9 C10 H8 118.5 no
N3 C11 C12 122.9(7) no
N3 C11 H10 117.7 no
C12 C11 H10 119.4 no
C11 C12 C13 119.8(9) no
C11 C12 H11 119.1 no
C13 C12 H11 121.1 no
C12 C13 C14 118.0(10) no
C12 C13 H12 121.5 no
C14 C13 H12 119.8 no
C13 C14 C15 119.5(8) no
C13 C14 H13 121.3 no
C15 C14 H13 119.2 no
N3 C15 N5 119.7(8) no
N3 C15 C14 121.3(7) no
N5 C15 C14 119.0(7) no
N4 C16 N5 120.0(6) no
N4 C16 C17 121.3(8) no
N5 C16 C17 118.7(7) no
C16 C17 C18 118.9(8) no
C16 C17 H14 121.7 no
C18 C17 H14 119.4 no
C17 C18 C19 120.2(7) no
C17 C18 H15 118.6 no
C19 C18 H15 121.2 no
C18 C19 C20 118.2(9) no
C18 C19 H16 120.7 no
C20 C19 H16 121.1 no
N4 C20 C19 123.3(7) no
N4 C20 H17 118.4 no
C19 C20 H17 118.3 no

loop_
_geom_bond_atom_site_label_1
_geom_bond_atom_site_label_2
_geom_bond_distance
_geom_bond_publ_flag
Ir1 Cl1 2.337(2) yes
Ir1 Cl2 2.351(2) yes
Ir1 N1 2.055(5) yes
Ir1 N2 2.059(7) yes
Ir1 N3 2.049(7) yes
Ir1 N4 2.034(5) yes
P1 F1 1.40(3) no
P1 F2 1.595(9) no
P1 F3 1.460(10) no
P1 F4 1.44(2) no
P1 F5 1.492(10) no
P1 F6 1.490(10) no
N1 C1 1.360(10) no
N1 C5 1.340(9) no
N2 C6 1.327(9) no
N2 C10 1.359(10) no
N3 C11 1.360(10) no
N3 C15 1.356(9) no
N4 C16 1.342(9) no
N4 C20 1.360(10) no
N5 C15 1.380(10) no
N5 C16 1.380(10) no
N5 H18 0.955 yes
N6 C5 1.390(10) no
N6 C6 1.388(9) no
N6 H9 0.954 no
C1 C2 1.350(10) no
C1 H1 0.958 no
C2 C3 1.380(10) no
C2 H2 0.961 no
C3 C4 1.360(10) no
C3 H3 0.961 no
C4 C5 1.384(9) no
C4 H4 0.952 no
C6 C7 1.410(10) no
C7 C8 1.370(10) no
C7 H5 0.961 no
C8 C9 1.37(2) no
C8 H6 0.957 no
C9 C10 1.37(2) no
C9 H7 0.964 no
C10 H8 0.960 no
C11 C12 1.35(2) no
C11 H10 0.952 no
C12 C13 1.370(10) no
C12 H11 0.951 no
C13 C14 1.390(10) no
C13 H12 0.956 no
C14 C15 1.390(10) no
C14 H13 0.969 no
C16 C17 1.408(9) no
C17 C18 1.370(10) no
C17 H14 0.953 no
C18 C19 1.380(10) no
C18 H15 0.965 no
C19 C20 1.370(10) no
C19 H16 0.960 no
C20 H17 0.963 no

loop_
_geom_contact_atom_site_label_1
_geom_contact_atom_site_label_2
_geom_contact_distance
_geom_contact_site_symmetry_2
Cl1 F4 3.54(2) 2_555
Cl2 N6 3.304(6) 1_655
Cl2 C4 3.549(9) 1_655
F1 C2 3.25(3) 2_565
F1 C1 3.28(3) 2_565
F1 C13 3.48(2) 2_565
F2 N5 3.040(10) 1_554
F2 C12 3.40(2) 1_454
F2 C13 3.43(2) 1_454
F2 C14 3.430(10) 1_554
F2 C13 3.53(2) 2_565
F3 C3 3.18(2) 2_465
F3 C13 3.40(2) 1_454
F4 C17 3.34(2) 1_554
F4 N5 3.56(2) 1_554
F5 C10 3.190(10) 1_455
F5 C9 3.41(2) 1_455
F6 C14 3.260(10) 1_554
N2 C3 3.573(8) 2_565
N4 C18 3.580(10) 2_556
N4 C17 3.594(9) 2_556
N5 C19 3.531(9) 2_556
C2 C7 3.460(10) 2_565
C2 C6 3.485(9) 2_565
C3 C6 3.478(9) 2_565
C8 C8 3.46(2) 2_555
C12 C17 3.460(10) 1_655
C15 C18 3.530(10) 2_556
C15 C19 3.574(9) 2_556
C16 C18 3.361(10) 2_556
C16 C19 3.540(10) 2_556
C17 C20 3.500(10) 2_556
C17 C19 3.580(10) 2_556

loop_
_geom_hbond_atom_site_label_D
_geom_hbond_atom_site_label_H
_geom_hbond_atom_site_label_A
_geom_hbond_site_symmetry_A
_geom_hbond_angle_DHA
_geom_hbond_publ_flag
N5 H18 F2 1_556 129 no
N5 H18 F4 1_556 156 no
N6 H9 Cl2 1_455 148 no

loop_
_geom_torsion_atom_site_label_1
_geom_torsion_atom_site_label_2
_geom_torsion_atom_site_label_3
_geom_torsion_atom_site_label_4
_geom_torsion
_geom_torsion_publ_flag
Ir1 N1 C1 C2 -171.8(5) no
Ir1 N1 C5 N6 -5.8(7) no
Ir1 N1 C5 C4 173.1(4) no
Ir1 N2 C6 N6 9.0(8) no
Ir1 N2 C6 C7 -170.7(5) no
Ir1 N2 C10 C9 171.3(6) no
Ir1 N3 C11 C12 166.6(6) no
Ir1 N3 C15 N5 13.2(8) no
Ir1 N3 C15 C14 -163.7(5) no
Ir1 N4 C16 N5 -7.1(8) no
Ir1 N4 C16 C17 173.3(5) no
Ir1 N4 C20 C19 -172.6(6) no
Cl1 Ir1 N1 C1 0(3) no
Cl1 Ir1 N1 C5 -177(2) no
Cl1 Ir1 N2 C6 145.1(5) no
Cl1 Ir1 N2 C10 -30.8(5) no
Cl1 Ir1 N3 C11 63.7(5) no
Cl1 Ir1 N3 C15 -126.8(5) no
Cl1 Ir1 N4 C16 123.4(5) no
Cl1 Ir1 N4 C20 -59.8(5) no
Cl2 Ir1 N1 C1 -60.6(4) no
Cl2 Ir1 N1 C5 122.2(4) no
Cl2 Ir1 N2 C6 -124.0(5) no
Cl2 Ir1 N2 C10 60.1(5) no
Cl2 Ir1 N3 C11 -27.3(5) no
Cl2 Ir1 N3 C15 142.2(5) no
Cl2 Ir1 N4 C16 -152(4) no
Cl2 Ir1 N4 C20 24(4) no
N1 Ir1 N2 C6 -36.2(5) no
N1 Ir1 N2 C10 147.8(5) no
N1 Ir1 N3 C11 -114.9(5) no
N1 Ir1 N3 C15 54.5(5) no
N1 Ir1 N4 C16 -54.5(5) no
N1 Ir1 N4 C20 122.4(5) no
N1 C1 C2 C3 -3.0(10) no
N1 C5 N6 C6 -41.6(9) no
N1 C5 C4 C3 1.1(9) no
N2 Ir1 N1 C1 -148.2(5) no
N2 Ir1 N1 C5 34.6(4) no
N2 Ir1 N3 C11 -148(3) no
N2 Ir1 N3 C15 21(3) no
N2 Ir1 N4 C16 -142.2(5) no
N2 Ir1 N4 C20 34.6(5) no
N2 C6 N6 C5 39.9(9) no
N2 C6 C7 C8 -4.0(10) no
N2 C10 C9 C8 2.0(10) no
N3 Ir1 N1 C1 33.6(5) no
N3 Ir1 N1 C5 -143.7(4) no
N3 Ir1 N2 C6 -2(3) no
N3 Ir1 N2 C10 -178(3) no
N3 Ir1 N4 C16 35.1(5) no
N3 Ir1 N4 C20 -148.1(5) no
N3 C11 C12 C13 .0(10) no
N3 C15 N5 C16 34.4(9) no
N3 C15 C14 C13 -5.0(10) no
N4 Ir1 N1 C1 121.2(5) no
N4 Ir1 N1 C5 -56.0(5) no
N4 Ir1 N2 C6 56.4(5) no
N4 Ir1 N2 C10 -119.6(5) no
N4 Ir1 N3 C11 152.5(5) no
N4 Ir1 N3 C15 -38.1(5) no
N4 C16 N5 C15 -38.2(9) no
N4 C16 C17 C18 .0(10) no
N4 C20 C19 C18 -1.0(10) no
N5 C15 N3 C11 -177.0(6) no
N5 C15 C14 C13 177.9(7) no
N5 C16 N4 C20 176.1(6) no
N5 C16 C17 C18 -179.2(7) no
N6 C5 N1 C1 176.9(5) no
N6 C5 C4 C3 180.0(6) no
N6 C6 N2 C10 -175.0(6) no
N6 C6 C7 C8 176.3(6) no
C1 N1 C5 C4 -4.2(8) no
C1 C2 C3 C4 .0(10) no
C2 C1 N1 C5 5.5(9) no
C2 C3 C4 C5 .0(10) no
C4 C5 N6 C6 139.4(6) no
C5 N6 C6 C7 -140.4(7) no
C6 N2 C10 C9 -4.7(10) no
C6 C7 C8 C9 2.0(10) no
C7 C6 N2 C10 5.3(9) no
C7 C8 C9 C10 -1.0(10) no
C11 N3 C15 C14 6.1(9) no
C11 C12 C13 C14 1.0(10) no
C12 C11 N3 C15 -3.0(10) no
C12 C13 C14 C15 1.0(10) no
C14 C15 N5 C16 -148.6(7) no
C15 N5 C16 C17 141.4(7) no
C16 N4 C20 C19 4.0(10) no
C16 C17 C18 C19 2.0(10) no
C17 C16 N4 C20 -3.5(9) no
C17 C18 C19 C20 -1.0(10) no
C17 C18 C19 C20 -1.0(10) no
